data_1568346
loop_
_publ_author_name
'Tendera, Lukas'
'Fantuzzi, Felipe'
'Marder, Todd B.'
'Radius, Udo'

_publ_section_title
;
 Nickel boryl complexes and nickel-catalyzed alkyne borylation.
;
_journal_issue 8
_journal_name_full 'Chemical science'
_journal_page_first 2215
_journal_page_last 2228
_journal_paper_doi 10.1039/d2sc04690c
_journal_volume 14
_journal_year 2023
_chemical_formula_moiety 'C39 H42 B2 N2 O4'
_chemical_formula_sum 'C39 H42 B2 N2 O4'
_chemical_formula_weight 624.36
_space_group_crystal_system monoclinic
_space_group_IT_number 14
_space_group_name_Hall '-P 2ybc'
_space_group_name_H-M_alt 'P 1 21/c 1'
_atom_sites_solution_hydrogens geom
_audit_creation_method SHELXL-2018/3
_audit_update_record
;
2022-08-20 deposited with the CCDC.	2023-01-27 downloaded from the CCDC.
;
_cell_angle_alpha 90
_cell_angle_beta 94.8820(10)
_cell_angle_gamma 90
_cell_formula_units_Z 4
_cell_length_a 10.35860(10)
_cell_length_b 16.2208(2)
_cell_length_c 20.3367(2)
_cell_measurement_reflns_used 20782
_cell_measurement_temperature 100(2)
_cell_measurement_theta_max 77.1750
_cell_measurement_theta_min 2.1720
_cell_volume 3404.67(6)
_computing_cell_refinement 'CrysAlisPro 1.171.40.45a (Rigaku OD, 2019)'
_computing_data_collection 'CrysAlisPro 1.171.40.45a (Rigaku OD, 2019)'
_computing_data_reduction 'CrysAlisPro 1.171.40.45a (Rigaku OD, 2019)'
_computing_molecular_graphics 'SHELXL-2018/3 (Sheldrick, 2018)'
_computing_publication_material 'SHELXL-2018/3 (Sheldrick, 2018)'
_computing_structure_refinement 'SHELXL-2018/3 (Sheldrick, 2018)'
_computing_structure_solution 'SHELXT 2014/5 (Sheldrick, 2014)'
_diffrn_ambient_temperature 100(2)
_diffrn_detector 'Hybrid Pixel Array Detector'
_diffrn_detector_type HyPix
_diffrn_measured_fraction_theta_full 1.000
_diffrn_measured_fraction_theta_max 1.000
_diffrn_measurement_device 'four-circle diffractometer'
_diffrn_measurement_device_type 'XtaLAB Synergy, Dualflex, HyPix'
_diffrn_measurement_method '\w scans'
_diffrn_radiation_monochromator mirror
_diffrn_radiation_probe x-ray
_diffrn_radiation_type 'Cu K\a'
_diffrn_radiation_wavelength 1.54184
_diffrn_reflns_av_R_equivalents 0.0365
_diffrn_reflns_av_unetI/netI 0.0275
_diffrn_reflns_Laue_measured_fraction_full 1.000
_diffrn_reflns_Laue_measured_fraction_max 1.000
_diffrn_reflns_limit_h_max 12
_diffrn_reflns_limit_h_min -12
_diffrn_reflns_limit_k_max 20
_diffrn_reflns_limit_k_min -19
_diffrn_reflns_limit_l_max 25
_diffrn_reflns_limit_l_min -25
_diffrn_reflns_number 34811
_diffrn_reflns_point_group_measured_fraction_full 1.000
_diffrn_reflns_point_group_measured_fraction_max 1.000
_diffrn_reflns_theta_full 67.684
_diffrn_reflns_theta_max 72.124
_diffrn_reflns_theta_min 3.490
_diffrn_source 'micro-focus sealed X-ray tube'
_diffrn_source_type 'PhotonJet (Cu) X-ray Source'
_exptl_absorpt_coefficient_mu 0.608
_exptl_absorpt_correction_T_max 1.000
_exptl_absorpt_correction_T_min 0.434
_exptl_absorpt_correction_type gaussian
_exptl_absorpt_process_details
;
CrysAlisPro 1.171.41.112a (Rigaku Oxford Diffraction, 2021)
Numerical absorption correction based on gaussian integration over
a multifaceted crystal model
Empirical absorption correction using spherical harmonics,
implemented in SCALE3 ABSPACK scaling algorithm.
;
_exptl_crystal_colour orange
_exptl_crystal_density_diffrn 1.218
_exptl_crystal_description block
_exptl_crystal_F_000 1328
_exptl_crystal_size_max 0.260
_exptl_crystal_size_mid 0.180
_exptl_crystal_size_min 0.080
_refine_diff_density_max 0.292
_refine_diff_density_min -0.221
_refine_diff_density_rms 0.040
_refine_ls_extinction_method none
_refine_ls_goodness_of_fit_ref 1.055
_refine_ls_hydrogen_treatment constr
_refine_ls_matrix_type full
_refine_ls_number_parameters 432
_refine_ls_number_reflns 6704
_refine_ls_number_restraints 0
_refine_ls_restrained_S_all 1.055
_refine_ls_R_factor_all 0.0422
_refine_ls_R_factor_gt 0.0372
_refine_ls_shift/su_max 0.001
_refine_ls_shift/su_mean 0.000
_refine_ls_structure_factor_coef Fsqd
_refine_ls_weighting_details 'w=1/[\s^2^(Fo^2^)+(0.0494P)^2^+0.9540P] where P=(Fo^2^+2Fc^2^)/3'
_refine_ls_weighting_scheme calc
_refine_ls_wR_factor_gt 0.0953
_refine_ls_wR_factor_ref 0.0987
_reflns_Friedel_coverage 0.000
_reflns_number_gt 5938
_reflns_number_total 6704
_reflns_threshold_expression 'I > 2\s(I)'
_cod_data_source_file d2sc04690c2.cif
_cod_data_source_block compound_4NHC
_cod_depositor_comments 'Adding full bibliography for 1568336--1568351.cif.'
_cod_original_sg_symbol_H-M 'P 21/c'
_cod_database_code 1568346
_shelx_shelxl_version_number 2018/3
_shelx_space_group_comment
;
The symmetry employed for this shelxl refinement is uniquely defined
by the following loop, which should always be used as a source of
symmetry information in preference to the above space-group names.
They are only intended as comments.
;
_shelx_estimated_absorpt_t_min 0.858
_shelx_estimated_absorpt_t_max 0.953

loop_
_space_group_symop_operation_xyz
'x, y, z'
'-x, y+1/2, -z+1/2'
'-x, -y, -z'
'x, -y-1/2, z-1/2'

loop_
_atom_site_label
_atom_site_type_symbol
_atom_site_fract_x
_atom_site_fract_y
_atom_site_fract_z
_atom_site_U_iso_or_equiv
_atom_site_adp_type
_atom_site_occupancy
_atom_site_site_symmetry_order
_atom_site_calc_flag
_atom_site_refinement_flags_posn
_atom_site_refinement_flags_adp
_atom_site_refinement_flags_occupancy
_atom_site_disorder_assembly
_atom_site_disorder_group
O001 O 0.71889(7) 0.65352(5) 0.80098(4) 0.01847(17) Uani 1 1 d . . . . .
B1 B 0.62655(12) 0.68519(8) 0.74333(6) 0.0186(2) Uani 1 1 d . . . . .
O002 O 0.51343(7) 0.62809(5) 0.74330(4) 0.01942(17) Uani 1 1 d . . . . .
B2 B 0.87880(14) 0.62064(9) 0.76268(7) 0.0270(3) Uani 1 1 d . . . . .
O003 O 0.97202(8) 0.67001(5) 0.80027(4) 0.02434(19) Uani 1 1 d . . . . .
O004 O 0.89477(8) 0.53692(5) 0.78303(4) 0.02356(18) Uani 1 1 d . . . . .
N005 N 0.65262(9) 0.83691(6) 0.79542(5) 0.0198(2) Uani 1 1 d . . . . .
N006 N 0.45707(9) 0.81062(6) 0.75503(5) 0.0204(2) Uani 1 1 d . . . . .
C007 C 0.52494(11) 0.58772(7) 0.80206(5) 0.0178(2) Uani 1 1 d . . . . .
C008 C 0.64553(11) 0.60118(7) 0.83635(5) 0.0178(2) Uani 1 1 d . . . . .
C009 C 0.57876(11) 0.77937(7) 0.76213(5) 0.0184(2) Uani 1 1 d . . . . .
C00A C 0.64408(10) 0.69892(7) 0.61316(5) 0.0192(2) Uani 1 1 d . . . . .
C00B C 0.51627(11) 0.73524(7) 0.48788(5) 0.0205(2) Uani 1 1 d . . . . .
C00C C 1.02534(11) 0.61904(8) 0.84917(5) 0.0222(2) Uani 1 1 d . . . . .
C00D C 0.43295(11) 0.53925(7) 0.82865(6) 0.0205(2) Uani 1 1 d . . . . .
H00D H 0.350615 0.529723 0.805626 0.025 Uiso 1 1 calc R U . . .
C00E C 0.67952(11) 0.56717(7) 0.89723(5) 0.0209(2) Uani 1 1 d . . . . .
H00E H 0.762296 0.576534 0.919832 0.025 Uiso 1 1 calc R U . . .
C00F C 0.58624(12) 0.51793(7) 0.92447(6) 0.0230(2) Uani 1 1 d . . . . .
H00F H 0.605876 0.493314 0.966519 0.028 Uiso 1 1 calc R U . . .
C00G C 0.98037(11) 0.53938(8) 0.83878(5) 0.0223(2) Uani 1 1 d . . . . .
C00H C 0.82706(11) 0.64704(7) 0.69033(5) 0.0211(2) Uani 1 1 d . . . . .
C00I C 0.70659(11) 0.67798(7) 0.67981(5) 0.0194(2) Uani 1 1 d . . . . .
C00J C 0.45399(12) 0.88663(8) 0.78676(6) 0.0239(2) Uani 1 1 d . . . . .
C00K C 0.46586(12) 0.50470(7) 0.89092(6) 0.0226(2) Uani 1 1 d . . . . .
H00K H 0.404280 0.471422 0.910629 0.027 Uiso 1 1 calc R U . . .
C00L C 0.57693(12) 0.90346(7) 0.81178(6) 0.0232(2) Uani 1 1 d . . . . .
C00M C 0.91733(11) 0.63901(8) 0.63706(6) 0.0238(2) Uani 1 1 d . . . . .
C00N C 0.62308(12) 0.63802(7) 0.56498(6) 0.0225(2) Uani 1 1 d . . . . .
H00N H 0.652823 0.583495 0.574199 0.027 Uiso 1 1 calc R U . . .
C00O C 0.55939(12) 0.65586(8) 0.50378(6) 0.0241(2) Uani 1 1 d . . . . .
H00O H 0.544975 0.613046 0.472131 0.029 Uiso 1 1 calc R U . . .
C00P C 0.79546(11) 0.82906(8) 0.80777(6) 0.0235(2) Uani 1 1 d . . . . .
H00P H 0.819680 0.776744 0.785900 0.028 Uiso 1 1 calc R U . . .
C00Q C 0.34883(11) 0.77109(8) 0.71328(6) 0.0246(3) Uani 1 1 d . . . . .
H00Q H 0.387388 0.724905 0.688914 0.029 Uiso 1 1 calc R U . . .
C00R C 0.44994(12) 0.75502(8) 0.42100(6) 0.0251(2) Uani 1 1 d . . . . .
H00A H 0.409569 0.809584 0.422180 0.038 Uiso 1 1 calc R U . . .
H00B H 0.383250 0.713501 0.409172 0.038 Uiso 1 1 calc R U . . .
H00C H 0.513808 0.754862 0.388114 0.038 Uiso 1 1 calc R U . . .
C00S C 1.11063(11) 0.63945(9) 0.90247(6) 0.0278(3) Uani 1 1 d . . . . .
H00S H 1.140970 0.694284 0.909457 0.033 Uiso 1 1 calc R U . . .
C00T C 1.01923(12) 0.47570(9) 0.88074(6) 0.0281(3) Uani 1 1 d . . . . .
H00T H 0.988833 0.420954 0.873303 0.034 Uiso 1 1 calc R U . . .
C00U C 0.53744(13) 0.79564(8) 0.53574(6) 0.0272(3) Uani 1 1 d . . . . .
H00U H 0.509210 0.850378 0.526116 0.033 Uiso 1 1 calc R U . . .
C00V C 0.94875(13) 0.70700(9) 0.59960(6) 0.0287(3) Uani 1 1 d . . . . .
H00V H 0.911932 0.759245 0.607819 0.034 Uiso 1 1 calc R U . . .
C00W C 0.59910(13) 0.77793(8) 0.59755(6) 0.0272(3) Uani 1 1 d . . . . .
H00W H 0.610683 0.820466 0.629623 0.033 Uiso 1 1 calc R U . . .
C00X C 0.62479(13) 0.97791(8) 0.84978(6) 0.0291(3) Uani 1 1 d . . . . .
H00G H 0.550789 1.011159 0.860996 0.044 Uiso 1 1 calc R U . . .
H00H H 0.679700 1.010770 0.822856 0.044 Uiso 1 1 calc R U . . .
H00I H 0.675249 0.960580 0.890374 0.044 Uiso 1 1 calc R U . . .
C00Y C 1.03330(13) 0.69932(10) 0.55035(6) 0.0333(3) Uani 1 1 d . . . . .
H00Y H 1.053723 0.746522 0.525596 0.040 Uiso 1 1 calc R U . . .
C00Z C 1.15019(13) 0.57576(10) 0.94558(6) 0.0345(3) Uani 1 1 d . . . . .
H00Z H 1.208653 0.587407 0.982983 0.041 Uiso 1 1 calc R U . . .
C010 C 1.10618(13) 0.49605(10) 0.93507(6) 0.0345(3) Uani 1 1 d . . . . .
H010 H 1.135410 0.454036 0.965299 0.041 Uiso 1 1 calc R U . . .
C011 C 0.24881(12) 0.73309(9) 0.75487(7) 0.0337(3) Uani 1 1 d . . . . .
H01A H 0.184852 0.702379 0.726246 0.051 Uiso 1 1 calc R U . . .
H01B H 0.205087 0.776877 0.777681 0.051 Uiso 1 1 calc R U . . .
H01C H 0.292105 0.695568 0.787464 0.051 Uiso 1 1 calc R U . . .
C012 C 0.83687(13) 0.81880(9) 0.88095(7) 0.0332(3) Uani 1 1 d . . . . .
H01D H 0.929666 0.806207 0.886805 0.050 Uiso 1 1 calc R U . . .
H01E H 0.787795 0.773596 0.898868 0.050 Uiso 1 1 calc R U . . .
H01F H 0.819804 0.869998 0.904289 0.050 Uiso 1 1 calc R U . . .
C013 C 0.33523(13) 0.93700(9) 0.79347(7) 0.0342(3) Uani 1 1 d . . . . .
H01G H 0.354952 0.980971 0.825816 0.051 Uiso 1 1 calc R U . . .
H01H H 0.266633 0.901709 0.808330 0.051 Uiso 1 1 calc R U . . .
H01I H 0.306127 0.961376 0.750664 0.051 Uiso 1 1 calc R U . . .
C014 C 0.97245(14) 0.56376(10) 0.62336(7) 0.0369(3) Uani 1 1 d . . . . .
H014 H 0.953262 0.516574 0.648432 0.044 Uiso 1 1 calc R U . . .
C015 C 1.08827(12) 0.62393(10) 0.53676(7) 0.0362(3) Uani 1 1 d . . . . .
C016 C 0.28850(13) 0.83101(9) 0.66138(7) 0.0341(3) Uani 1 1 d . . . . .
H01J H 0.237821 0.800091 0.626744 0.051 Uiso 1 1 calc R U . . .
H01K H 0.357296 0.861715 0.641921 0.051 Uiso 1 1 calc R U . . .
H01L H 0.231720 0.869644 0.682203 0.051 Uiso 1 1 calc R U . . .
C017 C 0.86424(14) 0.89821(9) 0.77423(8) 0.0385(3) Uani 1 1 d . . . . .
H01M H 0.957263 0.886360 0.776204 0.058 Uiso 1 1 calc R U . . .
H01N H 0.850358 0.950404 0.796857 0.058 Uiso 1 1 calc R U . . .
H01O H 0.829426 0.902429 0.728013 0.058 Uiso 1 1 calc R U . . .
C019 C 1.05547(15) 0.55639(11) 0.57342(8) 0.0436(4) Uani 1 1 d . . . . .
H019 H 1.090408 0.503878 0.564284 0.052 Uiso 1 1 calc R U . . .
C01B C 1.18207(15) 0.61572(13) 0.48388(8) 0.0517(5) Uani 1 1 d . . . . .
H01P H 1.197399 0.557214 0.475396 0.078 Uiso 1 1 calc R U . . .
H01Q H 1.264223 0.642437 0.498829 0.078 Uiso 1 1 calc R U . . .
H01R H 1.145236 0.642214 0.443215 0.078 Uiso 1 1 calc R U . . .

loop_
_atom_site_aniso_label
_atom_site_aniso_U_11
_atom_site_aniso_U_22
_atom_site_aniso_U_33
_atom_site_aniso_U_23
_atom_site_aniso_U_13
_atom_site_aniso_U_12
O001 0.0168(4) 0.0216(4) 0.0167(4) 0.0031(3) -0.0004(3) -0.0016(3)
B1 0.0180(6) 0.0218(6) 0.0157(6) 0.0013(5) -0.0001(5) -0.0030(5)
O002 0.0193(4) 0.0233(4) 0.0153(4) 0.0038(3) -0.0005(3) -0.0043(3)
B2 0.0305(7) 0.0281(7) 0.0216(6) 0.0038(5) -0.0020(5) -0.0069(6)
O003 0.0213(4) 0.0297(5) 0.0212(4) 0.0055(3) -0.0029(3) -0.0049(3)
O004 0.0245(4) 0.0268(4) 0.0187(4) 0.0032(3) -0.0027(3) -0.0013(3)
N005 0.0196(5) 0.0208(5) 0.0186(4) 0.0024(4) -0.0007(4) -0.0016(4)
N006 0.0179(4) 0.0235(5) 0.0195(5) 0.0057(4) -0.0003(4) -0.0006(4)
C007 0.0214(5) 0.0178(5) 0.0142(5) -0.0008(4) 0.0018(4) 0.0005(4)
C008 0.0198(5) 0.0178(5) 0.0163(5) -0.0002(4) 0.0046(4) 0.0004(4)
C009 0.0171(5) 0.0235(6) 0.0147(5) 0.0046(4) 0.0012(4) -0.0027(4)
C00A 0.0180(5) 0.0242(6) 0.0158(5) 0.0013(4) 0.0028(4) -0.0037(4)
C00B 0.0196(5) 0.0260(6) 0.0162(5) 0.0011(4) 0.0028(4) -0.0009(4)
C00C 0.0159(5) 0.0330(6) 0.0181(5) 0.0033(5) 0.0028(4) 0.0018(5)
C00D 0.0214(5) 0.0193(5) 0.0212(5) -0.0011(4) 0.0039(4) -0.0015(4)
C00E 0.0230(6) 0.0228(6) 0.0169(5) 0.0001(4) 0.0009(4) 0.0043(4)
C00F 0.0303(6) 0.0224(6) 0.0170(5) 0.0042(4) 0.0063(4) 0.0057(5)
C00G 0.0171(5) 0.0339(7) 0.0160(5) 0.0026(5) 0.0018(4) 0.0026(5)
C00H 0.0220(5) 0.0236(6) 0.0176(5) 0.0029(4) 0.0012(4) -0.0042(4)
C00I 0.0213(5) 0.0201(5) 0.0166(5) 0.0009(4) 0.0015(4) -0.0047(4)
C00J 0.0254(6) 0.0225(6) 0.0239(6) 0.0066(5) 0.0021(5) 0.0015(5)
C00K 0.0279(6) 0.0190(5) 0.0224(5) 0.0019(4) 0.0101(5) 0.0002(5)
C00L 0.0272(6) 0.0209(6) 0.0214(5) 0.0047(4) 0.0015(4) 0.0020(5)
C00M 0.0174(5) 0.0348(7) 0.0189(5) 0.0055(5) -0.0003(4) -0.0008(5)
C00N 0.0263(6) 0.0215(6) 0.0197(5) 0.0002(4) 0.0018(4) 0.0039(5)
C00O 0.0291(6) 0.0242(6) 0.0187(5) -0.0038(5) 0.0013(5) 0.0005(5)
C00P 0.0169(5) 0.0247(6) 0.0283(6) -0.0005(5) -0.0024(4) -0.0020(4)
C00Q 0.0181(5) 0.0299(6) 0.0247(6) 0.0064(5) -0.0042(4) -0.0036(5)
C00R 0.0275(6) 0.0288(6) 0.0187(5) 0.0017(5) 0.0001(4) 0.0004(5)
C00S 0.0187(5) 0.0414(7) 0.0232(6) -0.0029(5) -0.0001(5) 0.0004(5)
C00T 0.0239(6) 0.0338(7) 0.0267(6) 0.0066(5) 0.0031(5) 0.0062(5)
C00U 0.0410(7) 0.0208(6) 0.0196(5) 0.0022(5) 0.0008(5) 0.0031(5)
C00V 0.0297(6) 0.0325(7) 0.0244(6) 0.0004(5) 0.0047(5) -0.0075(5)
C00W 0.0425(7) 0.0211(6) 0.0176(5) -0.0017(4) 0.0004(5) -0.0031(5)
C00X 0.0353(7) 0.0226(6) 0.0289(6) 0.0001(5) -0.0008(5) 0.0014(5)
C00Y 0.0308(7) 0.0444(8) 0.0255(6) 0.0049(6) 0.0063(5) -0.0120(6)
C00Z 0.0237(6) 0.0545(9) 0.0240(6) 0.0010(6) -0.0057(5) 0.0068(6)
C010 0.0283(7) 0.0482(8) 0.0263(6) 0.0110(6) -0.0015(5) 0.0112(6)
C011 0.0221(6) 0.0403(8) 0.0385(7) 0.0096(6) 0.0018(5) -0.0060(5)
C012 0.0301(7) 0.0361(7) 0.0311(7) -0.0044(6) -0.0105(5) 0.0042(6)
C013 0.0271(6) 0.0287(7) 0.0470(8) 0.0035(6) 0.0039(6) 0.0064(5)
C014 0.0329(7) 0.0427(8) 0.0366(7) 0.0196(6) 0.0125(6) 0.0152(6)
C015 0.0208(6) 0.0600(10) 0.0285(7) 0.0095(6) 0.0064(5) 0.0057(6)
C016 0.0285(7) 0.0385(7) 0.0332(7) 0.0112(6) -0.0091(5) -0.0020(6)
C017 0.0275(7) 0.0348(7) 0.0534(9) 0.0060(7) 0.0039(6) -0.0094(6)
C019 0.0370(8) 0.0526(9) 0.0433(8) 0.0163(7) 0.0155(6) 0.0241(7)
C01B 0.0334(8) 0.0813(13) 0.0432(9) 0.0128(8) 0.0190(7) 0.0109(8)

loop_
_atom_type_symbol
_atom_type_description
_atom_type_scat_dispersion_real
_atom_type_scat_dispersion_imag
_atom_type_scat_source
C C 0.0181 0.0091 'International Tables Vol C Tables 4.2.6.8 and 6.1.1.4'
H H 0.0000 0.0000 'International Tables Vol C Tables 4.2.6.8 and 6.1.1.4'
B B 0.0090 0.0039 'International Tables Vol C Tables 4.2.6.8 and 6.1.1.4'
N N 0.0311 0.0180 'International Tables Vol C Tables 4.2.6.8 and 6.1.1.4'
O O 0.0492 0.0322 'International Tables Vol C Tables 4.2.6.8 and 6.1.1.4'

loop_
_geom_angle_atom_site_label_1
_geom_angle_atom_site_label_2
_geom_angle_atom_site_label_3
_geom_angle
_geom_angle_site_symmetry_1
_geom_angle_site_symmetry_3
_geom_angle_publ_flag
C008 O001 B1 105.57(8) . . ?
C008 O001 B2 124.03(8) . . ?
B1 O001 B2 106.23(7) . . ?
O002 B1 O001 103.32(8) . . ?
O002 B1 C00I 114.54(9) . . ?
O001 B1 C00I 105.08(9) . . ?
O002 B1 C009 108.75(9) . . ?
O001 B1 C009 108.08(9) . . ?
C00I B1 C009 116.03(9) . . ?
C007 O002 B1 106.76(8) . . ?
O004 B2 O003 108.84(11) . . ?
O004 B2 C00H 123.36(11) . . ?
O003 B2 C00H 120.48(11) . . ?
O004 B2 O001 102.98(9) . . ?
O003 B2 O001 100.99(9) . . ?
C00H B2 O001 93.73(9) . . ?
C00C O003 B2 105.23(10) . . ?
C00G O004 B2 105.17(9) . . ?
C009 N005 C00L 110.44(10) . . ?
C009 N005 C00P 122.61(10) . . ?
C00L N005 C00P 126.85(10) . . ?
C009 N006 C00J 109.85(10) . . ?
C009 N006 C00Q 123.16(10) . . ?
C00J N006 C00Q 126.73(10) . . ?
O002 C007 C00D 127.37(10) . . ?
O002 C007 C008 111.84(9) . . ?
C00D C007 C008 120.78(10) . . ?
C00E C008 O001 127.30(10) . . ?
C00E C008 C007 122.52(10) . . ?
O001 C008 C007 110.16(9) . . ?
N005 C009 N006 106.07(10) . . ?
N005 C009 B1 125.70(10) . . ?
N006 C009 B1 127.77(10) . . ?
C00W C00A C00N 117.58(10) . . ?
C00W C00A C00I 121.90(10) . . ?
C00N C00A C00I 120.45(10) . . ?
C00U C00B C00O 117.55(11) . . ?
C00U C00B C00R 121.12(11) . . ?
C00O C00B C00R 121.32(11) . . ?
O003 C00C C00S 128.04(12) . . ?
O003 C00C C00G 110.01(10) . . ?
C00S C00C C00G 121.94(12) . . ?
C007 C00D C00K 117.33(11) . . ?
C007 C00D H00D 121.3 . . ?
C00K C00D H00D 121.3 . . ?
C008 C00E C00F 116.88(11) . . ?
C008 C00E H00E 121.6 . . ?
C00F C00E H00E 121.6 . . ?
C00K C00F C00E 120.97(10) . . ?
C00K C00F H00F 119.5 . . ?
C00E C00F H00F 119.5 . . ?
C00T C00G O004 128.38(12) . . ?
C00T C00G C00C 121.91(11) . . ?
O004 C00G C00C 109.70(10) . . ?
C00I C00H C00M 123.09(10) . . ?
C00I C00H B2 119.03(10) . . ?
C00M C00H B2 117.84(10) . . ?
C00H C00I C00A 123.70(10) . . ?
C00H C00I B1 115.92(10) . . ?
C00A C00I B1 120.22(10) . . ?
C00L C00J N006 107.07(10) . . ?
C00L C00J C013 127.56(12) . . ?
N006 C00J C013 125.33(11) . . ?
C00F C00K C00D 121.52(11) . . ?
C00F C00K H00K 119.2 . . ?
C00D C00K H00K 119.2 . . ?
C00J C00L N005 106.50(10) . . ?
C00J C00L C00X 127.95(11) . . ?
N005 C00L C00X 125.55(11) . . ?
C014 C00M C00V 117.87(11) . . ?
C014 C00M C00H 121.05(11) . . ?
C00V C00M C00H 121.08(12) . . ?
C00O C00N C00A 121.04(11) . . ?
C00O C00N H00N 119.5 . . ?
C00A C00N H00N 119.5 . . ?
C00N C00O C00B 121.30(11) . . ?
C00N C00O H00O 119.3 . . ?
C00B C00O H00O 119.3 . . ?
N005 C00P C017 111.04(10) . . ?
N005 C00P C012 111.62(10) . . ?
C017 C00P C012 114.54(11) . . ?
N005 C00P H00P 106.4 . . ?
C017 C00P H00P 106.4 . . ?
C012 C00P H00P 106.4 . . ?
N006 C00Q C011 111.81(10) . . ?
N006 C00Q C016 111.28(10) . . ?
C011 C00Q C016 112.55(11) . . ?
N006 C00Q H00Q 106.9 . . ?
C011 C00Q H00Q 106.9 . . ?
C016 C00Q H00Q 106.9 . . ?
C00B C00R H00A 109.5 . . ?
C00B C00R H00B 109.5 . . ?
H00A C00R H00B 109.5 . . ?
C00B C00R H00C 109.5 . . ?
H00A C00R H00C 109.5 . . ?
H00B C00R H00C 109.5 . . ?
C00C C00S C00Z 116.80(13) . . ?
C00C C00S H00S 121.6 . . ?
C00Z C00S H00S 121.6 . . ?
C00G C00T C010 116.43(13) . . ?
C00G C00T H00T 121.8 . . ?
C010 C00T H00T 121.8 . . ?
C00B C00U C00W 121.48(11) . . ?
C00B C00U H00U 119.3 . . ?
C00W C00U H00U 119.3 . . ?
C00Y C00V C00M 120.87(13) . . ?
C00Y C00V H00V 119.6 . . ?
C00M C00V H00V 119.6 . . ?
C00U C00W C00A 121.04(11) . . ?
C00U C00W H00W 119.5 . . ?
C00A C00W H00W 119.5 . . ?
C00L C00X H00G 109.5 . . ?
C00L C00X H00H 109.5 . . ?
H00G C00X H00H 109.5 . . ?
C00L C00X H00I 109.5 . . ?
H00G C00X H00I 109.5 . . ?
H00H C00X H00I 109.5 . . ?
C015 C00Y C00V 121.12(13) . . ?
C015 C00Y H00Y 119.4 . . ?
C00V C00Y H00Y 119.4 . . ?
C010 C00Z C00S 121.38(12) . . ?
C010 C00Z H00Z 119.3 . . ?
C00S C00Z H00Z 119.3 . . ?
C00Z C010 C00T 121.53(12) . . ?
C00Z C010 H010 119.2 . . ?
C00T C010 H010 119.2 . . ?
C00Q C011 H01A 109.5 . . ?
C00Q C011 H01B 109.5 . . ?
H01A C011 H01B 109.5 . . ?
C00Q C011 H01C 109.5 . . ?
H01A C011 H01C 109.5 . . ?
H01B C011 H01C 109.5 . . ?
C00P C012 H01D 109.5 . . ?
C00P C012 H01E 109.5 . . ?
H01D C012 H01E 109.5 . . ?
C00P C012 H01F 109.5 . . ?
H01D C012 H01F 109.5 . . ?
H01E C012 H01F 109.5 . . ?
C00J C013 H01G 109.5 . . ?
C00J C013 H01H 109.5 . . ?
H01G C013 H01H 109.5 . . ?
C00J C013 H01I 109.5 . . ?
H01G C013 H01I 109.5 . . ?
H01H C013 H01I 109.5 . . ?
C00M C014 C019 120.89(13) . . ?
C00M C014 H014 119.6 . . ?
C019 C014 H014 119.6 . . ?
C019 C015 C00Y 117.85(12) . . ?
C019 C015 C01B 120.97(15) . . ?
C00Y C015 C01B 121.19(14) . . ?
C00Q C016 H01J 109.5 . . ?
C00Q C016 H01K 109.5 . . ?
H01J C016 H01K 109.5 . . ?
C00Q C016 H01L 109.5 . . ?
H01J C016 H01L 109.5 . . ?
H01K C016 H01L 109.5 . . ?
C00P C017 H01M 109.5 . . ?
C00P C017 H01N 109.5 . . ?
H01M C017 H01N 109.5 . . ?
C00P C017 H01O 109.5 . . ?
H01M C017 H01O 109.5 . . ?
H01N C017 H01O 109.5 . . ?
C015 C019 C014 121.39(15) . . ?
C015 C019 H019 119.3 . . ?
C014 C019 H019 119.3 . . ?
C015 C01B H01P 109.5 . . ?
C015 C01B H01Q 109.5 . . ?
H01P C01B H01Q 109.5 . . ?
C015 C01B H01R 109.5 . . ?
H01P C01B H01R 109.5 . . ?
H01Q C01B H01R 109.5 . . ?

loop_
_geom_bond_atom_site_label_1
_geom_bond_atom_site_label_2
_geom_bond_distance
_geom_bond_site_symmetry_2
_geom_bond_publ_flag
O001 C008 1.3815(13) . ?
O001 B1 1.5370(14) . ?
O001 B2 1.9633(17) . ?
B1 O002 1.4936(14) . ?
B1 C00I 1.5976(16) . ?
B1 C009 1.6604(17) . ?
O002 C007 1.3589(13) . ?
B2 O004 1.4252(17) . ?
B2 O003 1.4257(16) . ?
B2 C00H 1.5816(17) . ?
O003 C00C 1.3726(14) . ?
O004 C00G 1.3791(14) . ?
N005 C009 1.3516(15) . ?
N005 C00L 1.3911(15) . ?
N005 C00P 1.4851(15) . ?
N006 C009 1.3549(15) . ?
N006 C00J 1.3933(16) . ?
N006 C00Q 1.4925(15) . ?
C007 C00D 1.3808(16) . ?
C007 C008 1.3951(16) . ?
C008 C00E 1.3737(15) . ?
C00A C00W 1.3911(17) . ?
C00A C00N 1.3952(16) . ?
C00A C00I 1.4909(15) . ?
C00B C00U 1.3852(17) . ?
C00B C00O 1.3919(17) . ?
C00B C00R 1.5053(15) . ?
C00C C00S 1.3791(17) . ?
C00C C00G 1.3837(18) . ?
C00D C00K 1.4001(16) . ?
C00D H00D 0.9500 . ?
C00E C00F 1.4034(17) . ?
C00E H00E 0.9500 . ?
C00F C00K 1.3863(18) . ?
C00F H00F 0.9500 . ?
C00G C00T 1.3780(17) . ?
C00H C00I 1.3451(17) . ?
C00H C00M 1.4958(16) . ?
C00J C00L 1.3583(17) . ?
C00J C013 1.4927(17) . ?
C00K H00K 0.9500 . ?
C00L C00X 1.4953(17) . ?
C00M C014 1.386(2) . ?
C00M C00V 1.3945(18) . ?
C00N C00O 1.3888(17) . ?
C00N H00N 0.9500 . ?
C00O H00O 0.9500 . ?
C00P C017 1.5211(18) . ?
C00P C012 1.5225(17) . ?
C00P H00P 1.0000 . ?
C00Q C011 1.5226(17) . ?
C00Q C016 1.5286(17) . ?
C00Q H00Q 1.0000 . ?
C00R H00A 0.9800 . ?
C00R H00B 0.9800 . ?
C00R H00C 0.9800 . ?
C00S C00Z 1.394(2) . ?
C00S H00S 0.9500 . ?
C00T C010 1.4041(19) . ?
C00T H00T 0.9500 . ?
C00U C00W 1.3907(17) . ?
C00U H00U 0.9500 . ?
C00V C00Y 1.3911(18) . ?
C00V H00V 0.9500 . ?
C00W H00W 0.9500 . ?
C00X H00G 0.9800 . ?
C00X H00H 0.9800 . ?
C00X H00I 0.9800 . ?
C00Y C015 1.387(2) . ?
C00Y H00Y 0.9500 . ?
C00Z C010 1.382(2) . ?
C00Z H00Z 0.9500 . ?
C010 H010 0.9500 . ?
C011 H01A 0.9800 . ?
C011 H01B 0.9800 . ?
C011 H01C 0.9800 . ?
C012 H01D 0.9800 . ?
C012 H01E 0.9800 . ?
C012 H01F 0.9800 . ?
C013 H01G 0.9800 . ?
C013 H01H 0.9800 . ?
C013 H01I 0.9800 . ?
C014 C019 1.3907(19) . ?
C014 H014 0.9500 . ?
C015 C019 1.384(2) . ?
C015 C01B 1.5153(18) . ?
C016 H01J 0.9800 . ?
C016 H01K 0.9800 . ?
C016 H01L 0.9800 . ?
C017 H01M 0.9800 . ?
C017 H01N 0.9800 . ?
C017 H01O 0.9800 . ?
C019 H019 0.9500 . ?
C01B H01P 0.9800 . ?
C01B H01Q 0.9800 . ?
C01B H01R 0.9800 . ?

loop_
_geom_torsion_atom_site_label_1
_geom_torsion_atom_site_label_2
_geom_torsion_atom_site_label_3
_geom_torsion_atom_site_label_4
_geom_torsion
_geom_torsion_site_symmetry_1
_geom_torsion_site_symmetry_2
_geom_torsion_site_symmetry_3
_geom_torsion_site_symmetry_4
_geom_torsion_publ_flag
C008 O001 B1 O002 -14.16(10) . . . . ?
B2 O001 B1 O002 119.17(8) . . . . ?
C008 O001 B1 C00I -134.54(9) . . . . ?
B2 O001 B1 C00I -1.22(10) . . . . ?
C008 O001 B1 C009 100.98(9) . . . . ?
B2 O001 B1 C009 -125.70(8) . . . . ?
O001 B1 O002 C007 14.88(11) . . . . ?
C00I B1 O002 C007 128.58(10) . . . . ?
C009 B1 O002 C007 -99.77(10) . . . . ?
O004 B2 O003 C00C -10.23(13) . . . . ?
C00H B2 O003 C00C -161.28(11) . . . . ?
O001 B2 O003 C00C 97.71(9) . . . . ?
O003 B2 O004 C00G 9.72(13) . . . . ?
C00H B2 O004 C00G 159.75(11) . . . . ?
O001 B2 O004 C00G -96.86(9) . . . . ?
B1 O002 C007 C00D 168.43(11) . . . . ?
B1 O002 C007 C008 -10.61(12) . . . . ?
B1 O001 C008 C00E -169.79(11) . . . . ?
B2 O001 C008 C00E 67.64(14) . . . . ?
B1 O001 C008 C007 8.59(11) . . . . ?
B2 O001 C008 C007 -113.97(10) . . . . ?
O002 C007 C008 C00E 179.58(10) . . . . ?
C00D C007 C008 C00E 0.47(17) . . . . ?
O002 C007 C008 O001 1.11(13) . . . . ?
C00D C007 C008 O001 -178.01(10) . . . . ?
C00L N005 C009 N006 2.31(12) . . . . ?
C00P N005 C009 N006 -174.29(9) . . . . ?
C00L N005 C009 B1 -170.43(10) . . . . ?
C00P N005 C009 B1 12.97(16) . . . . ?
C00J N006 C009 N005 -2.68(12) . . . . ?
C00Q N006 C009 N005 171.76(9) . . . . ?
C00J N006 C009 B1 169.86(10) . . . . ?
C00Q N006 C009 B1 -15.70(16) . . . . ?
O002 B1 C009 N005 147.91(10) . . . . ?
O001 B1 C009 N005 36.40(14) . . . . ?
C00I B1 C009 N005 -81.25(13) . . . . ?
O002 B1 C009 N006 -23.25(14) . . . . ?
O001 B1 C009 N006 -134.76(10) . . . . ?
C00I B1 C009 N006 107.59(12) . . . . ?
B2 O003 C00C C00S -172.72(12) . . . . ?
B2 O003 C00C C00G 6.82(12) . . . . ?
O002 C007 C00D C00K -178.92(10) . . . . ?
C008 C007 C00D C00K 0.05(16) . . . . ?
O001 C008 C00E C00F 177.68(10) . . . . ?
C007 C008 C00E C00F -0.52(17) . . . . ?
C008 C00E C00F C00K 0.07(17) . . . . ?
B2 O004 C00G C00T 173.83(12) . . . . ?
B2 O004 C00G C00C -5.49(12) . . . . ?
O003 C00C C00G C00T 179.77(10) . . . . ?
C00S C00C C00G C00T -0.65(18) . . . . ?
O003 C00C C00G O004 -0.86(13) . . . . ?
C00S C00C C00G O004 178.71(10) . . . . ?
O004 B2 C00H C00I 107.37(15) . . . . ?
O003 B2 C00H C00I -105.90(14) . . . . ?
O001 B2 C00H C00I -0.83(13) . . . . ?
O004 B2 C00H C00M -74.80(16) . . . . ?
O003 B2 C00H C00M 71.93(16) . . . . ?
O001 B2 C00H C00M 177.00(10) . . . . ?
C00M C00H C00I C00A 7.09(19) . . . . ?
B2 C00H C00I C00A -175.20(11) . . . . ?
C00M C00H C00I B1 -177.54(11) . . . . ?
B2 C00H C00I B1 0.17(16) . . . . ?
C00W C00A C00I C00H -122.06(14) . . . . ?
C00N C00A C00I C00H 61.09(16) . . . . ?
C00W C00A C00I B1 62.76(15) . . . . ?
C00N C00A C00I B1 -114.08(12) . . . . ?
O002 B1 C00I C00H -111.83(12) . . . . ?
O001 B1 C00I C00H 0.83(14) . . . . ?
C009 B1 C00I C00H 120.12(12) . . . . ?
O002 B1 C00I C00A 63.71(14) . . . . ?
O001 B1 C00I C00A 176.37(9) . . . . ?
C009 B1 C00I C00A -64.34(14) . . . . ?
C009 N006 C00J C00L 2.07(13) . . . . ?
C00Q N006 C00J C00L -172.12(10) . . . . ?
C009 N006 C00J C013 -175.70(11) . . . . ?
C00Q N006 C00J C013 10.10(18) . . . . ?
C00E C00F C00K C00D 0.44(18) . . . . ?
C007 C00D C00K C00F -0.49(17) . . . . ?
N006 C00J C00L N005 -0.60(12) . . . . ?
C013 C00J C00L N005 177.11(12) . . . . ?
N006 C00J C00L C00X 179.58(11) . . . . ?
C013 C00J C00L C00X -2.7(2) . . . . ?
C009 N005 C00L C00J -1.06(13) . . . . ?
C00P N005 C00L C00J 175.36(10) . . . . ?
C009 N005 C00L C00X 178.76(11) . . . . ?
C00P N005 C00L C00X -4.81(18) . . . . ?
C00I C00H C00M C014 -124.60(14) . . . . ?
B2 C00H C00M C014 57.67(17) . . . . ?
C00I C00H C00M C00V 55.41(17) . . . . ?
B2 C00H C00M C00V -122.32(13) . . . . ?
C00W C00A C00N C00O -0.09(17) . . . . ?
C00I C00A C00N C00O 176.88(11) . . . . ?
C00A C00N C00O C00B 1.12(18) . . . . ?
C00U C00B C00O C00N -0.96(18) . . . . ?
C00R C00B C00O C00N 178.59(11) . . . . ?
C009 N005 C00P C017 117.07(12) . . . . ?
C00L N005 C00P C017 -58.95(15) . . . . ?
C009 N005 C00P C012 -113.80(12) . . . . ?
C00L N005 C00P C012 70.17(15) . . . . ?
C009 N006 C00Q C011 109.32(12) . . . . ?
C00J N006 C00Q C011 -77.21(14) . . . . ?
C009 N006 C00Q C016 -123.88(12) . . . . ?
C00J N006 C00Q C016 49.60(15) . . . . ?
O003 C00C C00S C00Z 179.72(11) . . . . ?
C00G C00C C00S C00Z 0.23(17) . . . . ?
O004 C00G C00T C010 -178.68(11) . . . . ?
C00C C00G C00T C010 0.56(17) . . . . ?
C00O C00B C00U C00W -0.20(19) . . . . ?
C00R C00B C00U C00W -179.75(12) . . . . ?
C014 C00M C00V C00Y -0.33(19) . . . . ?
C00H C00M C00V C00Y 179.65(11) . . . . ?
C00B C00U C00W C00A 1.2(2) . . . . ?
C00N C00A C00W C00U -1.06(18) . . . . ?
C00I C00A C00W C00U -177.99(11) . . . . ?
C00M C00V C00Y C015 0.4(2) . . . . ?
C00C C00S C00Z C010 0.25(19) . . . . ?
C00S C00Z C010 C00T -0.3(2) . . . . ?
C00G C00T C010 C00Z -0.09(19) . . . . ?
C00V C00M C014 C019 -0.6(2) . . . . ?
C00H C00M C014 C019 179.44(13) . . . . ?
C00V C00Y C015 C019 0.5(2) . . . . ?
C00V C00Y C015 C01B -179.00(14) . . . . ?
C00Y C015 C019 C014 -1.4(2) . . . . ?
C01B C015 C019 C014 178.09(15) . . . . ?
C00M C014 C019 C015 1.5(3) . . . . ?
